data_9001057
loop_
_publ_author_name
'Guggenheim, S.'
'Chang, Y. H.'
'Koster van Groos, A. F.'

_publ_section_title
;
 Muscovite dehydroxylation: High-temperature studies
 Sample: T = 525 deg C, from Panasqueira, Portugal
;
_journal_name_full 'American Mineralogist'
_journal_page_first 537
_journal_page_last 550
_journal_volume 72
_journal_year 1987
_chemical_formula_sum 'Al2.908 F0.12 H1.88 K O11.88 Si3.092'
_chemical_name_mineral Muscovite
_space_group_IT_number 15
_symmetry_space_group_name_Hall '-C 2yc'
_symmetry_space_group_name_H-M 'C 1 2/c 1'
_cell_angle_alpha 90
_cell_angle_beta 95.75
_cell_angle_gamma 90
_cell_formula_units_Z 4
_cell_length_a 5.182
_cell_length_b 8.993
_cell_length_c 20.232
_cell_volume 938.102
_database_code_amcsd 0001079
_diffrn_ambient_temperature 798.15
_exptl_crystal_density_diffrn 2.823
_cod_original_formula_sum 'K Al2.908 Si3.092 O11.88 (F.12 H1.88)'
_cod_database_code 9001057

loop_
_space_group_symop_operation_xyz
x,y,z
1/2+x,1/2+y,z
x,-y,1/2+z
1/2+x,1/2-y,1/2+z
-x,y,1/2-z
1/2-x,1/2+y,1/2-z
-x,-y,-z
1/2-x,1/2-y,-z

loop_
_atom_site_aniso_label
_atom_site_aniso_U_11
_atom_site_aniso_U_22
_atom_site_aniso_U_33
_atom_site_aniso_U_12
_atom_site_aniso_U_13
_atom_site_aniso_U_23
K 0.04687 0.05203 0.04393 0.00000 0.00473 0.00000
Al 0.01199 0.01393 0.01745 -0.00117 0.00074 0.00101
AlT1 0.01266 0.01352 0.01622 -0.00070 0.00142 0.00128
SiT1 0.01266 0.01352 0.01622 -0.00070 0.00142 0.00128
AlT2 0.01387 0.01516 0.01642 -0.00070 0.00000 0.00055
SiT2 0.01387 0.01516 0.01642 -0.00070 0.00000 0.00055
O1 0.03771 0.02008 0.02484 0.00023 0.00736 -0.00092
O2 0.02424 0.03974 0.03079 -0.01010 -0.00210 0.00734
O3 0.02289 0.03319 0.02525 0.00987 -0.00315 -0.00459
O4 0.01347 0.02294 0.01991 0.00282 0.00158 0.00367
O5 0.02020 0.01598 0.01704 0.00211 -0.00105 0.00275
O-H 0.01481 0.02253 0.02299 -0.00399 0.00368 -0.00367
F 0.01481 0.02253 0.02299 -0.00399 0.00368 -0.00367

loop_
_atom_site_label
_atom_site_fract_x
_atom_site_fract_y
_atom_site_fract_z
_atom_site_occupancy
_atom_site_type_symbol
_atom_site_attached_hydrogens
K 0.00000 0.09830 0.25000 1.00000 K 0
Al 0.25120 0.08330 0.00013 1.00000 Al 0
AlT1 0.46440 0.93000 0.13402 0.22700 Al 0
SiT1 0.46440 0.93000 0.13402 0.77300 Si 0
AlT2 0.45100 0.25890 0.13416 0.22700 Al 0
SiT2 0.45100 0.25890 0.13416 0.77300 Si 0
O1 0.42260 0.09330 0.16660 1.00000 O 0
O2 0.24510 0.81560 0.15630 1.00000 O 0
O3 0.24560 0.36640 0.16690 1.00000 O 0
O4 0.46170 0.94390 0.05310 1.00000 O 0
O5 0.38300 0.25220 0.05300 1.00000 O 0
O-H 0.45680 0.56220 0.04970 0.94000 O 1
F 0.45680 0.56220 0.04970 0.06000 F 0

loop_
_cod_changelog_entry_id
_cod_changelog_entry_author
_cod_changelog_entry_date
_cod_changelog_entry_text
1
;cod-tools version 3.8.0
Id: cif_guess_AMCSD_atom_types 9574 2023-05-10 09:00:05Z saulius
;
2023-05-10T18:47:00+03:00
;Derived atom types and hydrogen counts
from atom names that follow the AMCSD naming convention
(Wat == water, O-H == hydroxyl).
;
2
;cod-tools version 3.10.1
Id: cif_fix_AMCSD_aniso_labels 10200 2024-08-01 14:09:44Z saulius
;
2024-08-02T12:19:55+03:00
;Changed the following '_atom_site_aniso_label' values:
'OH' -> 'O-H'
;

loop_
_cod_related_entry_id
_cod_related_entry_database
_cod_related_entry_code
1 AMCSD 0001079
